data_2205234
loop_
_publ_author_name
'Hong-Ping Xiao'
'Mao-Lin Hu'
'Ji-Xin Yuan'

_publ_section_title
;
 Bis(\m-4-bromoisophthalato)bis[bis(1,10-phenanthroline)manganese(II)]
 tetrahydrate
;
_journal_issue 3
_journal_name_full 'Acta Crystallographica Section E'
_journal_page_first m443
_journal_page_last m445
_journal_paper_doi 10.1107/S1600536805003004
_journal_volume 61
_journal_year 2005
_chemical_formula_iupac '[Mn2 (C8 H3 Br O4)2 (C12 H8 N2)4], 4H2 O'
_chemical_formula_moiety 'C64 H38 Br2 Mn2 N8 O8, 4H2 O'
_chemical_formula_sum 'C64 H46 Br2 Mn2 N8 O12'
_chemical_formula_weight 1388.79
_chemical_name_systematic
;
Bis(\m-4-bromoisophthalato)bis[bis(1,10-phenanthroline)manganese(II)]
tetrahydrate
;
_space_group_IT_number 2
_symmetry_cell_setting triclinic
_symmetry_space_group_name_Hall '-P 1'
_symmetry_space_group_name_H-M 'P -1'
_atom_sites_solution_hydrogens geom
_atom_sites_solution_primary direct
_atom_sites_solution_secondary difmap
_audit_creation_method SHELXL-97
_cell_angle_alpha 66.705(2)
_cell_angle_beta 70.878(2)
_cell_angle_gamma 70.700(2)
_cell_formula_units_Z 1
_cell_length_a 10.2104(14)
_cell_length_b 12.1592(16)
_cell_length_c 13.9932(19)
_cell_measurement_reflns_used 2167
_cell_measurement_temperature 298(2)
_cell_measurement_theta_max 21.03
_cell_measurement_theta_min 2.33
_cell_volume 1466.6(3)
_computing_cell_refinement 'SAINT (Bruker, 2002)'
_computing_data_collection 'SMART (Bruker, 2002)'
_computing_data_reduction SAINT
_computing_molecular_graphics 'SHELXTL (Bruker, 2002)'
_computing_publication_material SHELXL97
_computing_structure_refinement 'SHELXL97 (Sheldrick, 1997)'
_computing_structure_solution 'SHELXS97 (Sheldrick, 1997)'
_diffrn_ambient_temperature 298(2)
_diffrn_measured_fraction_theta_full 0.992
_diffrn_measured_fraction_theta_max 0.992
_diffrn_measurement_device_type 'Bruker SMART CCD area-detector'
_diffrn_measurement_method '\f and \w'
_diffrn_radiation_monochromator graphite
_diffrn_radiation_source 'fine-focus sealed tube'
_diffrn_radiation_type MoK\a
_diffrn_radiation_wavelength 0.71073
_diffrn_reflns_av_R_equivalents 0.0321
_diffrn_reflns_av_sigmaI/netI 0.0544
_diffrn_reflns_limit_h_max 12
_diffrn_reflns_limit_h_min -12
_diffrn_reflns_limit_k_max 14
_diffrn_reflns_limit_k_min -14
_diffrn_reflns_limit_l_max 16
_diffrn_reflns_limit_l_min -16
_diffrn_reflns_number 10863
_diffrn_reflns_theta_full 25.20
_diffrn_reflns_theta_max 25.20
_diffrn_reflns_theta_min 1.87
_diffrn_standards_decay_% 0
_diffrn_standards_interval_time 0
_diffrn_standards_number 0
_exptl_absorpt_coefficient_mu 1.865
_exptl_absorpt_correction_T_max 0.8651
_exptl_absorpt_correction_T_min 0.6329
_exptl_absorpt_correction_type multi-scan
_exptl_absorpt_process_details '(SADABS; Bruker, 2002)'
_exptl_crystal_colour yellow
_exptl_crystal_density_diffrn 1.572
_exptl_crystal_density_method 'not measured'
_exptl_crystal_description Prism
_exptl_crystal_F_000 702
_exptl_crystal_size_max 0.27
_exptl_crystal_size_mid 0.13
_exptl_crystal_size_min 0.08
_refine_diff_density_max 0.588
_refine_diff_density_min -0.337
_refine_ls_extinction_method none
_refine_ls_goodness_of_fit_ref 1.203
_refine_ls_hydrogen_treatment mixed
_refine_ls_matrix_type full
_refine_ls_number_parameters 412
_refine_ls_number_reflns 5245
_refine_ls_number_restraints 3
_refine_ls_restrained_S_all 1.203
_refine_ls_R_factor_all 0.0985
_refine_ls_R_factor_gt 0.0754
_refine_ls_shift/su_max 0.001
_refine_ls_shift/su_mean 0.000
_refine_ls_structure_factor_coef Fsqd
_refine_ls_weighting_details 'calc w = 1/[\s^2^(Fo^2^)+(0.0627P)^2^+0.3548P] where P = (Fo^2^+2Fc^2^)/3'
_refine_ls_weighting_scheme calc
_refine_ls_wR_factor_gt 0.1429
_refine_ls_wR_factor_ref 0.1525
_reflns_number_gt 4112
_reflns_number_total 5245
_reflns_threshold_expression I>2\s(I)
_cod_data_source_file ci6516.cif
_cod_data_source_block I
_cod_depositor_comments
;
The following automatic conversions were performed:
'_symmetry_cell_setting' value 'Triclinic' changed to 'triclinic'
according to '/home/saulius/struct/CIF-dictionaries/cif_core.dic'
dictionary named 'cif_core.dic' version 2.4.1 from 2010-06-29.

Automatic conversion script
Id: cif_fix_enum 1527 2010-12-29 10:47:43Z saulius 

The following automatic conversions were performed:

'_symmetry_cell_setting' value 'Triclinic' changed to 'triclinic'
according to /home/saulius/struct/CIF-dictionaries/cif_core.dic
dictionary named 'cif_core.dic' version 2.4.1 from 2010-06-29.

Automatic conversion script
Id: cif_fix_values 1715 2011-07-08 13:25:40Z adriana 
;
_cod_database_code 2205234
_cod_database_fobs_code 2205234

loop_
_symmetry_equiv_pos_as_xyz
'x, y, z'
'-x, -y, -z'

loop_
_atom_site_label
_atom_site_fract_x
_atom_site_fract_y
_atom_site_fract_z
_atom_site_U_iso_or_equiv
_atom_site_adp_type
_atom_site_calc_flag
_atom_site_refinement_flags
_atom_site_occupancy
_atom_site_type_symbol
Mn1 0.26127(7) 0.29803(6) 0.74514(5) 0.0359(2) Uani d . 1 Mn
Br1 1.03719(6) 0.22275(6) 0.23557(5) 0.0719(3) Uani d . 1 Br
O1 0.4510(4) 0.2494(3) 0.6412(3) 0.0612(10) Uani d . 1 O
O2 0.5045(5) 0.0483(4) 0.6736(3) 0.0727(12) Uani d . 1 O
O3 0.7230(4) 0.5163(3) 0.3212(3) 0.0570(10) Uani d . 1 O
O4 0.7724(5) 0.4466(4) 0.1854(3) 0.0708(12) Uani d . 1 O
O5 0.5891(7) 0.3390(7) 0.1514(5) 0.0924(17) Uani d . 1 O
H5A 0.654(7) 0.358(6) 0.164(5) 0.08(2) Uiso d . 1 H
H5B 0.555(8) 0.288(8) 0.208(6) 0.10(3) Uiso d . 1 H
O6 0.4739(8) 0.1674(6) 0.3513(6) 0.121(2) Uani d D 1 O
H6B 0.436(7) 0.106(5) 0.376(8) 0.182 Uiso d D 1 H
H6A 0.562(3) 0.140(6) 0.322(5) 0.09(3) Uiso d D 1 H
N1 0.1320(4) 0.3143(4) 0.6312(3) 0.0429(10) Uani d . 1 N
N2 0.0258(4) 0.3773(3) 0.8122(3) 0.0381(9) Uani d . 1 N
N3 0.2128(4) 0.1059(4) 0.8460(3) 0.0427(10) Uani d . 1 N
N4 0.3313(4) 0.2357(4) 0.8997(3) 0.0408(10) Uani d . 1 N
C1 0.1859(6) 0.2829(5) 0.5429(4) 0.0571(15) Uani d . 1 C
H1 0.2833 0.2499 0.5253 0.069 Uiso calc R 1 H
C2 0.1022(8) 0.2975(6) 0.4755(5) 0.0702(18) Uani d . 1 C
H2 0.1430 0.2746 0.4142 0.084 Uiso calc R 1 H
C3 -0.0403(8) 0.3459(5) 0.5012(5) 0.0709(19) Uani d . 1 C
H3 -0.0973 0.3566 0.4568 0.085 Uiso calc R 1 H
C4 -0.1018(6) 0.3795(5) 0.5938(4) 0.0533(14) Uani d . 1 C
C5 -0.2490(7) 0.4309(6) 0.6255(6) 0.0740(19) Uani d . 1 C
H5 -0.3103 0.4411 0.5845 0.089 Uiso calc R 1 H
C6 -0.3017(7) 0.4652(6) 0.7131(5) 0.0684(17) Uani d . 1 C
H6 -0.3986 0.4996 0.7313 0.082 Uiso calc R 1 H
C7 -0.2118(6) 0.4499(5) 0.7793(4) 0.0501(13) Uani d . 1 C
C8 -0.2612(6) 0.4838(5) 0.8725(5) 0.0623(16) Uani d . 1 C
H8 -0.3572 0.5191 0.8936 0.075 Uiso calc R 1 H
C9 -0.1692(6) 0.4650(5) 0.9312(4) 0.0583(15) Uani d . 1 C
H9 -0.2009 0.4874 0.9928 0.070 Uiso calc R 1 H
C10 -0.0269(6) 0.4118(5) 0.8982(4) 0.0488(13) Uani d . 1 C
H10 0.0354 0.3996 0.9392 0.059 Uiso calc R 1 H
C11 -0.0658(5) 0.3967(4) 0.7526(4) 0.0402(11) Uani d . 1 C
C12 -0.0094(6) 0.3613(4) 0.6572(4) 0.0428(12) Uani d . 1 C
C13 0.1609(6) 0.0386(5) 0.8191(5) 0.0593(15) Uani d . 1 C
H13 0.1394 0.0706 0.7522 0.071 Uiso calc R 1 H
C14 0.1364(7) -0.0766(5) 0.8843(6) 0.0694(17) Uani d . 1 C
H14 0.1019 -0.1212 0.8609 0.083 Uiso calc R 1 H
C15 0.1640(6) -0.1223(5) 0.9828(5) 0.0644(16) Uani d . 1 C
H15 0.1457 -0.1981 1.0288 0.077 Uiso calc R 1 H
C16 0.2194(5) -0.0568(5) 1.0156(4) 0.0513(14) Uani d . 1 C
C17 0.2546(7) -0.1010(6) 1.1173(5) 0.0706(18) Uani d . 1 C
H17 0.2353 -0.1753 1.1663 0.085 Uiso calc R 1 H
C18 0.3146(7) -0.0374(6) 1.1429(5) 0.0692(18) Uani d . 1 C
H18 0.3370 -0.0688 1.2094 0.083 Uiso calc R 1 H
C19 0.3451(5) 0.0772(5) 1.0712(4) 0.0491(13) Uani d . 1 C
C20 0.4117(6) 0.1447(6) 1.0935(5) 0.0626(17) Uani d . 1 C
H20 0.4375 0.1157 1.1586 0.075 Uiso calc R 1 H
C21 0.4388(6) 0.2526(6) 1.0204(5) 0.0613(16) Uani d . 1 C
H21 0.4849 0.2974 1.0340 0.074 Uiso calc R 1 H
C22 0.3960(6) 0.2953(5) 0.9240(4) 0.0532(14) Uani d . 1 C
H22 0.4142 0.3698 0.8745 0.064 Uiso calc R 1 H
C23 0.3067(5) 0.1268(4) 0.9721(4) 0.0376(11) Uani d . 1 C
C24 0.2431(5) 0.0574(4) 0.9440(4) 0.0386(11) Uani d . 1 C
C25 0.5244(5) 0.1523(5) 0.6206(4) 0.0453(12) Uani d . 1 C
C26 0.6463(5) 0.1681(4) 0.5235(3) 0.0372(11) Uani d . 1 C
C27 0.6512(5) 0.2837(4) 0.4500(3) 0.0350(11) Uani d . 1 C
H27 0.5785 0.3506 0.4617 0.042 Uiso calc R 1 H
C28 0.7600(5) 0.3038(4) 0.3596(3) 0.0355(11) Uani d . 1 C
C29 0.8698(5) 0.2027(5) 0.3471(4) 0.0418(12) Uani d . 1 C
C30 0.8684(6) 0.0870(5) 0.4191(4) 0.0529(14) Uani d . 1 C
H30 0.9431 0.0207 0.4092 0.063 Uiso calc R 1 H
C31 0.7559(6) 0.0694(5) 0.5062(4) 0.0509(14) Uani d . 1 C
H31 0.7534 -0.0095 0.5540 0.061 Uiso calc R 1 H
C32 0.7525(5) 0.4329(5) 0.2805(4) 0.0448(12) Uani d . 1 C

loop_
_atom_site_aniso_label
_atom_site_aniso_U_11
_atom_site_aniso_U_22
_atom_site_aniso_U_33
_atom_site_aniso_U_12
_atom_site_aniso_U_13
_atom_site_aniso_U_23
Mn1 0.0430(4) 0.0392(4) 0.0273(4) -0.0115(3) -0.0086(3) -0.0103(3)
Br1 0.0539(4) 0.0979(5) 0.0642(4) -0.0220(3) 0.0118(3) -0.0433(4)
O1 0.058(2) 0.059(2) 0.053(2) -0.012(2) 0.0125(19) -0.0264(19)
O2 0.093(3) 0.055(3) 0.052(2) -0.029(2) 0.003(2) -0.004(2)
O3 0.078(3) 0.040(2) 0.049(2) -0.0203(19) -0.0037(19) -0.0136(17)
O4 0.116(4) 0.066(3) 0.035(2) -0.038(2) -0.023(2) -0.0029(19)
O5 0.083(4) 0.123(5) 0.094(4) -0.031(4) -0.034(3) -0.040(4)
O6 0.131(6) 0.116(5) 0.141(6) -0.049(4) -0.012(5) -0.065(5)
N1 0.056(3) 0.043(2) 0.035(2) -0.007(2) -0.017(2) -0.0161(19)
N2 0.046(2) 0.042(2) 0.031(2) -0.0128(19) -0.0087(18) -0.0143(18)
N3 0.044(2) 0.045(2) 0.042(2) -0.013(2) -0.0114(19) -0.013(2)
N4 0.039(2) 0.043(2) 0.043(2) -0.0073(19) -0.0136(19) -0.015(2)
C1 0.072(4) 0.058(4) 0.043(3) -0.005(3) -0.016(3) -0.024(3)
C2 0.108(6) 0.065(4) 0.047(3) -0.010(4) -0.030(4) -0.025(3)
C3 0.109(6) 0.062(4) 0.068(4) -0.012(4) -0.058(4) -0.023(3)
C4 0.069(4) 0.048(3) 0.056(3) -0.011(3) -0.035(3) -0.016(3)
C5 0.065(4) 0.083(5) 0.089(5) -0.013(4) -0.049(4) -0.022(4)
C6 0.049(4) 0.064(4) 0.090(5) -0.007(3) -0.026(3) -0.020(4)
C7 0.052(3) 0.040(3) 0.054(3) -0.013(3) -0.010(3) -0.011(3)
C8 0.052(3) 0.059(4) 0.066(4) -0.010(3) 0.004(3) -0.025(3)
C9 0.063(4) 0.069(4) 0.045(3) -0.020(3) 0.004(3) -0.029(3)
C10 0.060(4) 0.055(3) 0.036(3) -0.020(3) -0.004(3) -0.018(2)
C11 0.045(3) 0.035(3) 0.041(3) -0.010(2) -0.013(2) -0.010(2)
C12 0.054(3) 0.036(3) 0.044(3) -0.011(2) -0.022(2) -0.010(2)
C13 0.065(4) 0.057(4) 0.061(4) -0.015(3) -0.023(3) -0.017(3)
C14 0.070(4) 0.051(4) 0.097(5) -0.023(3) -0.022(4) -0.024(4)
C15 0.062(4) 0.039(3) 0.081(5) -0.017(3) -0.014(3) -0.005(3)
C16 0.042(3) 0.042(3) 0.054(3) -0.004(2) -0.007(3) -0.006(3)
C17 0.083(5) 0.053(4) 0.047(4) -0.010(3) -0.009(3) 0.005(3)
C18 0.076(4) 0.063(4) 0.039(3) 0.006(3) -0.019(3) 0.000(3)
C19 0.045(3) 0.054(3) 0.038(3) 0.009(3) -0.012(2) -0.019(3)
C20 0.061(4) 0.080(5) 0.050(3) 0.009(3) -0.030(3) -0.031(3)
C21 0.059(4) 0.072(4) 0.073(4) -0.001(3) -0.032(3) -0.041(4)
C22 0.052(3) 0.051(3) 0.064(4) -0.007(3) -0.025(3) -0.019(3)
C23 0.028(2) 0.041(3) 0.035(3) 0.004(2) -0.005(2) -0.014(2)
C24 0.031(3) 0.035(3) 0.039(3) 0.001(2) -0.008(2) -0.009(2)
C25 0.048(3) 0.053(3) 0.035(3) -0.017(3) -0.013(2) -0.007(3)
C26 0.044(3) 0.038(3) 0.032(3) -0.007(2) -0.017(2) -0.010(2)
C27 0.034(3) 0.038(3) 0.035(2) -0.004(2) -0.011(2) -0.015(2)
C28 0.044(3) 0.037(3) 0.035(3) -0.012(2) -0.013(2) -0.016(2)
C29 0.042(3) 0.053(3) 0.035(3) -0.011(2) -0.003(2) -0.024(2)
C30 0.049(3) 0.044(3) 0.058(3) 0.006(3) -0.009(3) -0.024(3)
C31 0.059(3) 0.035(3) 0.046(3) 0.003(3) -0.017(3) -0.007(2)
C32 0.047(3) 0.048(3) 0.043(3) -0.020(2) -0.010(2) -0.010(2)

loop_
_atom_type_symbol
_atom_type_description
_atom_type_scat_dispersion_real
_atom_type_scat_dispersion_imag
_atom_type_scat_source
C C 0.0033 0.0016 'International Tables Vol C Tables 4.2.6.8 and 6.1.1.4'
H H 0.0000 0.0000 'International Tables Vol C Tables 4.2.6.8 and 6.1.1.4'
Br Br -0.2901 2.4595 'International Tables Vol C Tables 4.2.6.8 and 6.1.1.4'
Mn Mn 0.3368 0.7283 'International Tables Vol C Tables 4.2.6.8 and 6.1.1.4'
N N 0.0061 0.0033 'International Tables Vol C Tables 4.2.6.8 and 6.1.1.4'
O O 0.0106 0.0060 'International Tables Vol C Tables 4.2.6.8 and 6.1.1.4'

loop_
_geom_angle_atom_site_label_1
_geom_angle_atom_site_label_2
_geom_angle_atom_site_label_3
_geom_angle_site_symmetry_1
_geom_angle_site_symmetry_3
_geom_angle
_geom_angle_publ_flag
O1 Mn1 O3 . 2_666 90.08(14) yes
O1 Mn1 N4 . . 102.00(15) yes
O3 Mn1 N4 2_666 . 102.12(14) yes
O1 Mn1 N1 . . 91.14(15) yes
O3 Mn1 N1 2_666 . 95.19(14) yes
N4 Mn1 N1 . . 158.12(15) yes
O1 Mn1 N2 . . 162.08(14) yes
O3 Mn1 N2 2_666 . 84.80(14) yes
N4 Mn1 N2 . . 95.87(13) yes
N1 Mn1 N2 . . 72.30(14) yes
O1 Mn1 N3 . . 100.59(15) yes
O3 Mn1 N3 2_666 . 168.72(14) yes
N4 Mn1 N3 . . 72.28(14) yes
N1 Mn1 N3 . . 88.28(14) yes
N2 Mn1 N3 . . 86.05(14) yes
C25 O1 Mn1 . . 135.9(3) ?
C32 O3 Mn1 . 2_666 132.5(3) ?
H5A O5 H5B . . 107(7) ?
H6B O6 H6A . . 105(3) ?
C1 N1 C12 . . 118.7(4) ?
C1 N1 Mn1 . . 125.2(4) ?
C12 N1 Mn1 . . 116.1(3) ?
C10 N2 C11 . . 117.4(4) ?
C10 N2 Mn1 . . 126.9(3) ?
C11 N2 Mn1 . . 115.6(3) ?
C13 N3 C24 . . 116.9(4) ?
C13 N3 Mn1 . . 128.0(4) ?
C24 N3 Mn1 . . 115.2(3) ?
C22 N4 C23 . . 117.6(4) ?
C22 N4 Mn1 . . 125.5(3) ?
C23 N4 Mn1 . . 116.9(3) ?
N1 C1 C2 . . 122.6(6) ?
N1 C1 H1 . . 118.7 ?
C2 C1 H1 . . 118.7 ?
C3 C2 C1 . . 118.7(5) ?
C3 C2 H2 . . 120.6 ?
C1 C2 H2 . . 120.6 ?
C2 C3 C4 . . 120.6(5) ?
C2 C3 H3 . . 119.7 ?
C4 C3 H3 . . 119.7 ?
C3 C4 C12 . . 116.8(5) ?
C3 C4 C5 . . 123.8(5) ?
C12 C4 C5 . . 119.4(5) ?
C6 C5 C4 . . 121.4(6) ?
C6 C5 H5 . . 119.3 ?
C4 C5 H5 . . 119.3 ?
C5 C6 C7 . . 121.2(6) ?
C5 C6 H6 . . 119.4 ?
C7 C6 H6 . . 119.4 ?
C11 C7 C8 . . 116.8(5) ?
C11 C7 C6 . . 119.4(5) ?
C8 C7 C6 . . 123.8(6) ?
C9 C8 C7 . . 120.0(5) ?
C9 C8 H8 . . 120.0 ?
C7 C8 H8 . . 120.0 ?
C8 C9 C10 . . 118.8(5) ?
C8 C9 H9 . . 120.6 ?
C10 C9 H9 . . 120.6 ?
N2 C10 C9 . . 124.1(5) ?
N2 C10 H10 . . 118.0 ?
C9 C10 H10 . . 118.0 ?
N2 C11 C7 . . 122.9(4) ?
N2 C11 C12 . . 118.0(4) ?
C7 C11 C12 . . 119.0(5) ?
N1 C12 C4 . . 122.6(5) ?
N1 C12 C11 . . 117.9(4) ?
C4 C12 C11 . . 119.5(5) ?
N3 C13 C14 . . 124.2(6) ?
N3 C13 H13 . . 117.9 ?
C14 C13 H13 . . 117.9 ?
C15 C14 C13 . . 118.1(6) ?
C15 C14 H14 . . 120.9 ?
C13 C14 H14 . . 120.9 ?
C14 C15 C16 . . 120.5(5) ?
C14 C15 H15 . . 119.8 ?
C16 C15 H15 . . 119.8 ?
C15 C16 C24 . . 117.5(5) ?
C15 C16 C17 . . 123.4(5) ?
C24 C16 C17 . . 119.1(5) ?
C18 C17 C16 . . 121.1(6) ?
C18 C17 H17 . . 119.4 ?
C16 C17 H17 . . 119.4 ?
C17 C18 C19 . . 121.7(6) ?
C17 C18 H18 . . 119.1 ?
C19 C18 H18 . . 119.1 ?
C20 C19 C23 . . 117.3(5) ?
C20 C19 C18 . . 123.5(5) ?
C23 C19 C18 . . 119.2(5) ?
C21 C20 C19 . . 120.0(5) ?
C21 C20 H20 . . 120.0 ?
C19 C20 H20 . . 120.0 ?
C20 C21 C22 . . 118.7(5) ?
C20 C21 H21 . . 120.6 ?
C22 C21 H21 . . 120.6 ?
N4 C22 C21 . . 123.5(5) ?
N4 C22 H22 . . 118.2 ?
C21 C22 H22 . . 118.2 ?
N4 C23 C19 . . 122.8(5) ?
N4 C23 C24 . . 118.1(4) ?
C19 C23 C24 . . 119.1(5) ?
N3 C24 C16 . . 122.8(5) ?
N3 C24 C23 . . 117.4(4) ?
C16 C24 C23 . . 119.8(5) ?
O2 C25 O1 . . 125.2(5) ?
O2 C25 C26 . . 119.2(5) ?
O1 C25 C26 . . 115.6(4) ?
C27 C26 C31 . . 118.4(4) ?
C27 C26 C25 . . 119.8(4) ?
C31 C26 C25 . . 121.7(4) ?
C28 C27 C26 . . 122.4(4) ?
C28 C27 H27 . . 118.8 ?
C26 C27 H27 . . 118.8 ?
C27 C28 C29 . . 117.2(4) ?
C27 C28 C32 . . 118.7(4) ?
C29 C28 C32 . . 124.1(4) ?
C30 C29 C28 . . 121.7(4) ?
C30 C29 Br1 . . 117.3(4) ?
C28 C29 Br1 . . 120.8(4) ?
C29 C30 C31 . . 119.7(5) ?
C29 C30 H30 . . 120.2 ?
C31 C30 H30 . . 120.2 ?
C30 C31 C26 . . 120.6(5) ?
C30 C31 H31 . . 119.7 ?
C26 C31 H31 . . 119.7 ?
O4 C32 O3 . . 126.8(5) ?
O4 C32 C28 . . 118.2(5) ?
O3 C32 C28 . . 115.0(4) ?

loop_
_geom_bond_atom_site_label_1
_geom_bond_atom_site_label_2
_geom_bond_site_symmetry_2
_geom_bond_distance
_geom_bond_publ_flag
Mn1 O1 . 2.073(3) yes
Mn1 O3 2_666 2.114(3) yes
Mn1 N4 . 2.263(4) yes
Mn1 N1 . 2.298(4) yes
Mn1 N2 . 2.302(4) yes
Mn1 N3 . 2.323(4) yes
Br1 C29 . 1.909(5) ?
O1 C25 . 1.258(6) ?
O2 C25 . 1.233(6) ?
O3 C32 . 1.259(6) ?
O3 Mn1 2_666 2.114(3) ?
O4 C32 . 1.229(6) ?
O5 H5A . 0.86(7) ?
O5 H5B . 0.84(8) ?
O6 H6B . 0.86(2) ?
O6 H6A . 0.87(2) ?
N1 C1 . 1.328(6) ?
N1 C12 . 1.348(6) ?
N2 C10 . 1.319(6) ?
N2 C11 . 1.354(6) ?
N3 C13 . 1.324(6) ?
N3 C24 . 1.357(6) ?
N4 C22 . 1.318(6) ?
N4 C23 . 1.355(6) ?
C1 C2 . 1.396(8) ?
C1 H1 . 0.93 ?
C2 C3 . 1.360(9) ?
C2 H2 . 0.93 ?
C3 C4 . 1.400(8) ?
C3 H3 . 0.93 ?
C4 C12 . 1.407(7) ?
C4 C5 . 1.417(8) ?
C5 C6 . 1.338(9) ?
C5 H5 . 0.93 ?
C6 C7 . 1.429(8) ?
C6 H6 . 0.93 ?
C7 C11 . 1.403(7) ?
C7 C8 . 1.407(7) ?
C8 C9 . 1.351(8) ?
C8 H8 . 0.93 ?
C9 C10 . 1.385(7) ?
C9 H9 . 0.93 ?
C10 H10 . 0.93 ?
C11 C12 . 1.445(7) ?
C13 C14 . 1.389(8) ?
C13 H13 . 0.93 ?
C14 C15 . 1.355(8) ?
C14 H14 . 0.93 ?
C15 C16 . 1.385(8) ?
C15 H15 . 0.93 ?
C16 C24 . 1.398(7) ?
C16 C17 . 1.431(8) ?
C17 C18 . 1.333(9) ?
C17 H17 . 0.93 ?
C18 C19 . 1.422(8) ?
C18 H18 . 0.93 ?
C19 C20 . 1.395(8) ?
C19 C23 . 1.406(6) ?
C20 C21 . 1.356(8) ?
C20 H20 . 0.93 ?
C21 C22 . 1.400(7) ?
C21 H21 . 0.93 ?
C22 H22 . 0.93 ?
C23 C24 . 1.442(7) ?
C25 C26 . 1.509(7) ?
C26 C27 . 1.381(6) ?
C26 C31 . 1.384(6) ?
C27 C28 . 1.381(6) ?
C27 H27 . 0.93 ?
C28 C29 . 1.388(6) ?
C28 C32 . 1.516(6) ?
C29 C30 . 1.370(7) ?
C30 C31 . 1.375(7) ?
C30 H30 . 0.93 ?
C31 H31 . 0.93 ?

loop_
_geom_hbond_atom_site_label_D
_geom_hbond_atom_site_label_H
_geom_hbond_atom_site_label_A
_geom_hbond_site_symmetry_A
_geom_hbond_distance_DH
_geom_hbond_distance_HA
_geom_hbond_distance_DA
_geom_hbond_angle_DHA
O5 H5A O4 . 0.86(7) 2.01(7) 2.852(8) 165(6)
O5 H5B O6 . 0.84(8) 2.06(8) 2.900(11) 177(8)
O6 H6B O2 2_656 0.86(2) 2.08(7) 2.707(7) 129(7)

loop_
_geom_torsion_atom_site_label_1
_geom_torsion_atom_site_label_2
_geom_torsion_atom_site_label_3
_geom_torsion_atom_site_label_4
_geom_torsion_site_symmetry_1
_geom_torsion
O3 Mn1 O1 C25 2_666 -176.7(5)
N4 Mn1 O1 C25 . 80.9(5)
N1 Mn1 O1 C25 . -81.5(5)
N2 Mn1 O1 C25 . -103.6(6)
N3 Mn1 O1 C25 . 7.0(5)
O1 Mn1 N1 C1 . 6.9(4)
O3 Mn1 N1 C1 2_666 97.1(4)
N4 Mn1 N1 C1 . -120.5(5)
N2 Mn1 N1 C1 . 180.0(4)
N3 Mn1 N1 C1 . -93.6(4)
O1 Mn1 N1 C12 . -172.1(3)
O3 Mn1 N1 C12 2_666 -81.9(3)
N4 Mn1 N1 C12 . 60.5(5)
N2 Mn1 N1 C12 . 1.0(3)
N3 Mn1 N1 C12 . 87.4(3)
O1 Mn1 N2 C10 . -154.6(5)
O3 Mn1 N2 C10 2_666 -80.7(4)
N4 Mn1 N2 C10 . 21.0(4)
N1 Mn1 N2 C10 . -177.8(4)
N3 Mn1 N2 C10 . 92.7(4)
O1 Mn1 N2 C11 . 21.2(6)
O3 Mn1 N2 C11 2_666 95.2(3)
N4 Mn1 N2 C11 . -163.2(3)
N1 Mn1 N2 C11 . -2.0(3)
N3 Mn1 N2 C11 . -91.4(3)
O1 Mn1 N3 C13 . -77.3(4)
O3 Mn1 N3 C13 2_666 121.7(8)
N4 Mn1 N3 C13 . -176.7(5)
N1 Mn1 N3 C13 . 13.5(4)
N2 Mn1 N3 C13 . 85.9(4)
O1 Mn1 N3 C24 . 102.1(3)
O3 Mn1 N3 C24 2_666 -58.9(9)
N4 Mn1 N3 C24 . 2.8(3)
N1 Mn1 N3 C24 . -167.1(3)
N2 Mn1 N3 C24 . -94.7(3)
O1 Mn1 N4 C22 . 78.7(4)
O3 Mn1 N4 C22 2_666 -14.0(4)
N1 Mn1 N4 C22 . -155.5(4)
N2 Mn1 N4 C22 . -99.9(4)
N3 Mn1 N4 C22 . 176.2(4)
O1 Mn1 N4 C23 . -100.0(3)
O3 Mn1 N4 C23 2_666 167.3(3)
N1 Mn1 N4 C23 . 25.8(6)
N2 Mn1 N4 C23 . 81.4(3)
N3 Mn1 N4 C23 . -2.5(3)
C12 N1 C1 C2 . 0.5(8)
Mn1 N1 C1 C2 . -178.5(4)
N1 C1 C2 C3 . 0.1(9)
C1 C2 C3 C4 . -0.4(9)
C2 C3 C4 C12 . 0.2(9)
C2 C3 C4 C5 . 179.7(6)
C3 C4 C5 C6 . -177.8(6)
C12 C4 C5 C6 . 1.6(9)
C4 C5 C6 C7 . -0.8(10)
C5 C6 C7 C11 . -0.7(9)
C5 C6 C7 C8 . -179.8(6)
C11 C7 C8 C9 . 0.2(8)
C6 C7 C8 C9 . 179.3(5)
C7 C8 C9 C10 . -0.2(8)
C11 N2 C10 C9 . 0.6(7)
Mn1 N2 C10 C9 . 176.4(4)
C8 C9 C10 N2 . -0.2(8)
C10 N2 C11 C7 . -0.7(7)
Mn1 N2 C11 C7 . -176.9(4)
C10 N2 C11 C12 . 179.1(4)
Mn1 N2 C11 C12 . 2.8(5)
C8 C7 C11 N2 . 0.3(7)
C6 C7 C11 N2 . -178.9(5)
C8 C7 C11 C12 . -179.5(5)
C6 C7 C11 C12 . 1.4(7)
C1 N1 C12 C4 . -0.7(7)
Mn1 N1 C12 C4 . 178.4(4)
C1 N1 C12 C11 . -179.0(4)
Mn1 N1 C12 C11 . 0.1(5)
C3 C4 C12 N1 . 0.3(8)
C5 C4 C12 N1 . -179.2(5)
C3 C4 C12 C11 . 178.6(5)
C5 C4 C12 C11 . -0.9(7)
N2 C11 C12 N1 . -2.0(6)
C7 C11 C12 N1 . 177.8(4)
N2 C11 C12 C4 . 179.6(4)
C7 C11 C12 C4 . -0.6(7)
C24 N3 C13 C14 . -0.1(8)
Mn1 N3 C13 C14 . 179.3(4)
N3 C13 C14 C15 . 1.7(9)
C13 C14 C15 C16 . -2.0(9)
C14 C15 C16 C24 . 0.9(8)
C14 C15 C16 C17 . -178.3(6)
C15 C16 C17 C18 . 176.5(6)
C24 C16 C17 C18 . -2.7(9)
C16 C17 C18 C19 . 0.6(9)
C17 C18 C19 C20 . -177.9(6)
C17 C18 C19 C23 . 2.1(8)
C23 C19 C20 C21 . -0.9(8)
C18 C19 C20 C21 . 179.2(5)
C19 C20 C21 C22 . 1.3(8)
C23 N4 C22 C21 . -0.6(7)
Mn1 N4 C22 C21 . -179.3(4)
C20 C21 C22 N4 . -0.6(8)
C22 N4 C23 C19 . 1.1(7)
Mn1 N4 C23 C19 . 179.9(3)
C22 N4 C23 C24 . -176.7(4)
Mn1 N4 C23 C24 . 2.1(5)
C20 C19 C23 N4 . -0.3(7)
C18 C19 C23 N4 . 179.6(4)
C20 C19 C23 C24 . 177.4(4)
C18 C19 C23 C24 . -2.6(7)
C13 N3 C24 C16 . -1.1(7)
Mn1 N3 C24 C16 . 179.4(3)
C13 N3 C24 C23 . 176.8(4)
Mn1 N3 C24 C23 . -2.7(5)
C15 C16 C24 N3 . 0.7(7)
C17 C16 C24 N3 . 179.9(5)
C15 C16 C24 C23 . -177.1(4)
C17 C16 C24 C23 . 2.1(7)
N4 C23 C24 N3 . 0.5(6)
C19 C23 C24 N3 . -177.4(4)
N4 C23 C24 C16 . 178.4(4)
C19 C23 C24 C16 . 0.5(6)
Mn1 O1 C25 O2 . -10.1(8)
Mn1 O1 C25 C26 . 170.6(3)
O2 C25 C26 C27 . 165.2(5)
O1 C25 C26 C27 . -15.5(7)
O2 C25 C26 C31 . -15.9(7)
O1 C25 C26 C31 . 163.5(5)
C31 C26 C27 C28 . 1.0(7)
C25 C26 C27 C28 . -180.0(4)
C26 C27 C28 C29 . -2.8(7)
C26 C27 C28 C32 . 176.9(4)
C27 C28 C29 C30 . 2.2(7)
C32 C28 C29 C30 . -177.4(5)
C27 C28 C29 Br1 . -171.9(3)
C32 C28 C29 Br1 . 8.5(6)
C28 C29 C30 C31 . 0.1(8)
Br1 C29 C30 C31 . 174.4(4)
C29 C30 C31 C26 . -2.0(8)
C27 C26 C31 C30 . 1.4(7)
C25 C26 C31 C30 . -177.6(5)
Mn1 O3 C32 O4 2_666 -16.1(8)
Mn1 O3 C32 C28 2_666 165.3(3)
C27 C28 C32 O4 . -131.1(5)
C29 C28 C32 O4 . 48.6(7)
C27 C28 C32 O3 . 47.6(6)
C29 C28 C32 O3 . -132.8(5)
